data_1565898
loop_
_publ_author_name
'Xie, Ning'
'Yu, Hanbo'
'Wang, Jiaxuan'
'Li, Zhiqiang'
'Wei, Jinbei'
'Wang, Yue'

_publ_section_title
;
 Phase- and Halogen-Dependent Room-Temperature Phosphorescence Properties
 of Biphenylnitrile Derivatives
;
_journal_issue 49
_journal_name_full 'The Journal of Physical Chemistry C'
_journal_page_first 27489
_journal_page_last 27496
_journal_paper_doi 10.1021/acs.jpcc.1c09305
_journal_volume 125
_journal_year 2021
_chemical_formula_moiety 'C13 H8 Br N'
_chemical_formula_sum 'C13 H8 Br N'
_chemical_formula_weight 258.11
_space_group_crystal_system monoclinic
_space_group_IT_number 14
_space_group_name_Hall '-P 2yn'
_space_group_name_H-M_alt 'P 1 21/n 1'
_atom_sites_solution_hydrogens difmap
_atom_sites_solution_primary iterative
_audit_creation_date 2021-03-10
_audit_creation_method
;
Olex2 1.2
(compiled 2018.05.29 svn.r3508 for OlexSys, GUI svn.r5506)
;
_cell_angle_alpha 90
_cell_angle_beta 98.149(5)
_cell_angle_gamma 90
_cell_formula_units_Z 8
_cell_length_a 9.4587(13)
_cell_length_b 14.6067(16)
_cell_length_c 15.293(2)
_cell_measurement_reflns_used 9000
_cell_measurement_temperature 159(2)
_cell_measurement_theta_max 27.456
_cell_measurement_theta_min 2.584
_cell_volume 2091.6(5)
_computing_cell_refinement 'SAINT V8.40A (?, 2016)'
_computing_data_reduction 'SAINT V8.40A (?, 2016)'
_computing_molecular_graphics 'Olex2 (Dolomanov et al., 2009)'
_computing_publication_material 'Olex2 (Dolomanov et al., 2009)'
_computing_structure_refinement 'XL (Sheldrick, 2008)'
_computing_structure_solution 'olex2.solve (Bourhis et al., 2015)'
_diffrn_ambient_temperature 159.0
_diffrn_measured_fraction_theta_full 0.999
_diffrn_measured_fraction_theta_max 0.998
_diffrn_measurement_device_type 'CCD area detector'
_diffrn_measurement_method 'phi and omega scans'
_diffrn_radiation_monochromator graphite
_diffrn_radiation_type MoK\a
_diffrn_radiation_wavelength 0.71073
_diffrn_reflns_av_R_equivalents 0.0492
_diffrn_reflns_av_unetI/netI 0.0159
_diffrn_reflns_Laue_measured_fraction_full 0.999
_diffrn_reflns_Laue_measured_fraction_max 0.998
_diffrn_reflns_limit_h_max 12
_diffrn_reflns_limit_h_min -12
_diffrn_reflns_limit_k_max 18
_diffrn_reflns_limit_k_min -18
_diffrn_reflns_limit_l_max 19
_diffrn_reflns_limit_l_min -19
_diffrn_reflns_number 95113
_diffrn_reflns_point_group_measured_fraction_full 0.999
_diffrn_reflns_point_group_measured_fraction_max 0.998
_diffrn_reflns_theta_full 25.242
_diffrn_reflns_theta_max 27.501
_diffrn_reflns_theta_min 2.584
_exptl_absorpt_coefficient_mu 3.892
_exptl_absorpt_correction_type none
_exptl_crystal_colour colourless
_exptl_crystal_colour_primary colourless
_exptl_crystal_density_diffrn 1.639
_exptl_crystal_description needle
_exptl_crystal_F_000 1024
_exptl_crystal_size_max 0.13
_exptl_crystal_size_mid 0.12
_exptl_crystal_size_min 0.12
_refine_diff_density_max 0.516
_refine_diff_density_min -0.489
_refine_diff_density_rms 0.087
_refine_ls_extinction_method none
_refine_ls_goodness_of_fit_ref 1.347
_refine_ls_hydrogen_treatment refall
_refine_ls_matrix_type full
_refine_ls_number_parameters 351
_refine_ls_number_reflns 4794
_refine_ls_number_restraints 8
_refine_ls_restrained_S_all 1.348
_refine_ls_R_factor_all 0.0395
_refine_ls_R_factor_gt 0.0356
_refine_ls_shift/su_max 0.001
_refine_ls_shift/su_mean 0.000
_refine_ls_structure_factor_coef Fsqd
_refine_ls_weighting_details 'w=1/[\s^2^(Fo^2^)+(0.0064P)^2^+5.2006P] where P=(Fo^2^+2Fc^2^)/3'
_refine_ls_weighting_scheme calc
_refine_ls_wR_factor_gt 0.0760
_refine_ls_wR_factor_ref 0.0771
_reflns_Friedel_coverage 0.000
_reflns_number_gt 4469
_reflns_number_total 4794
_reflns_threshold_expression 'I > 2\s(I)'
_cod_data_source_file jp1c09305_si_003.cif
_cod_data_source_block 1_a
_cod_original_cell_volume 2091.5(5)
_cod_database_code 1565898
_shelx_shelxl_version_number 2014/7
_shelx_space_group_comment
;
The symmetry employed for this shelxl refinement is uniquely defined
by the following loop, which should always be used as a source of
symmetry information in preference to the above space-group names.
They are only intended as comments.
;
_shelx_estimated_absorpt_t_max 0.652
_shelx_estimated_absorpt_t_min 0.632
_olex2_refinement_description
;
1. Restrained distances
 C15-Br2A = C24-Br2
 1.91 with sigma of 0.01
 C15-C14 = C24-C14A
 1.49 with sigma of 0.01
 C14-N2 = C14A-N2A
 1.04 with sigma of 0.01
 C15-N2 = C24-N2A
 2.53 with sigma of 0.02
2. Uiso/Uaniso restraints and constraints
Uanis(N2) = Uanis(N2A)
Uanis(C14) = Uanis(C14A)
3. Others
 Sof(Br2A)=Sof(C14A)=Sof(N2A)=1-FVAR(1)
 Sof(Br2)=Sof(N2)=Sof(C14)=FVAR(1)
;
_olex2_submission_special_instructions 'No special instructions were received'

loop_
_space_group_symop_operation_xyz
'x, y, z'
'-x+1/2, y+1/2, -z+1/2'
'-x, -y, -z'
'x-1/2, -y-1/2, z-1/2'

loop_
_atom_site_label
_atom_site_type_symbol
_atom_site_fract_x
_atom_site_fract_y
_atom_site_fract_z
_atom_site_U_iso_or_equiv
_atom_site_adp_type
_atom_site_occupancy
_atom_site_site_symmetry_order
_atom_site_calc_flag
_atom_site_refinement_flags_posn
_atom_site_refinement_flags_adp
_atom_site_refinement_flags_occupancy
_atom_site_disorder_assembly
_atom_site_disorder_group
Br1 Br 0.63928(3) 0.41933(2) 0.64994(2) 0.02084(9) Uani 1 1 d . . . . .
N1 N 0.6006(3) 1.2051(2) 0.6089(2) 0.0334(7) Uani 1 1 d . . . . .
C1 C 0.5971(4) 1.1340(3) 0.6091(2) 0.0257(7) Uani 1 1 d . . . . .
C2 C 0.5981(3) 1.0322(2) 0.61223(19) 0.0176(6) Uani 1 1 d . . . . .
C3 C 0.6948(3) 0.9827(2) 0.5698(2) 0.0212(6) Uani 1 1 d . . . . .
H3 H 0.764(4) 1.013(3) 0.537(3) 0.034(11) Uiso 1 1 d . . . . .
C4 C 0.6973(3) 0.8879(2) 0.5751(2) 0.0180(6) Uani 1 1 d . . . . .
H4 H 0.762(4) 0.855(3) 0.548(2) 0.021(9) Uiso 1 1 d . . . . .
C5 C 0.6057(3) 0.84124(19) 0.62368(18) 0.0145(5) Uani 1 1 d . . . . .
C6 C 0.5089(3) 0.8914(2) 0.66566(19) 0.0162(6) Uani 1 1 d . . . . .
H6 H 0.446(4) 0.863(2) 0.700(2) 0.021(9) Uiso 1 1 d . . . . .
C7 C 0.5035(3) 0.9860(2) 0.6592(2) 0.0184(6) Uani 1 1 d . . . . .
H7 H 0.432(4) 1.018(3) 0.687(3) 0.029(10) Uiso 1 1 d . . . . .
C8 C 0.6126(3) 0.7389(2) 0.62961(19) 0.0147(5) Uani 1 1 d . . . . .
C9 C 0.6293(3) 0.6863(2) 0.5564(2) 0.0168(6) Uani 1 1 d . . . . .
H9 H 0.630(4) 0.712(2) 0.500(2) 0.020(9) Uiso 1 1 d . . . . .
C10 C 0.6361(3) 0.5911(2) 0.5623(2) 0.0176(6) Uani 1 1 d . . . . .
H10 H 0.640(4) 0.559(2) 0.509(2) 0.020(9) Uiso 1 1 d . . . . .
C11 C 0.6286(3) 0.54950(19) 0.6426(2) 0.0161(6) Uani 1 1 d . . . . .
C12 C 0.6119(3) 0.6004(2) 0.7171(2) 0.0177(6) Uani 1 1 d . . . . .
H12 H 0.598(3) 0.572(2) 0.769(2) 0.013(8) Uiso 1 1 d . . . . .
C13 C 0.6039(3) 0.6954(2) 0.7103(2) 0.0162(6) Uani 1 1 d . . . . .
H13 H 0.592(3) 0.727(2) 0.758(2) 0.012(8) Uiso 1 1 d . . . . .
Br2 Br 0.14209(4) 0.17074(2) 0.62791(3) 0.02144(12) Uani 0.9113(19) 1 d D . P A 1
N2 N 0.1040(5) 0.9585(3) 0.6127(3) 0.0312(10) Uani 0.9113(19) 1 d D . P A 1
C14 C 0.1079(17) 0.8855(5) 0.6129(10) 0.0280(19) Uani 0.9113(19) 1 d D . P A 1
Br2A Br 0.0929(15) 0.9127(5) 0.6086(11) 0.032(2) Uani 0.0887(19) 1 d D . P A 2
C14A C 0.161(5) 0.1990(7) 0.634(4) 0.0280(19) Uani 0.0887(19) 1 d D . P A 2
N2A N 0.152(4) 0.1279(9) 0.633(3) 0.0312(10) Uani 0.0887(19) 1 d D . P A 2
C15 C 0.1130(3) 0.78342(19) 0.6185(2) 0.0167(6) Uani 1 1 d D . . . .
C16 C 0.2285(3) 0.7375(2) 0.5914(2) 0.0175(6) Uani 1 1 d . . . . .
H16 H 0.301(4) 0.771(2) 0.569(2) 0.019(9) Uiso 1 1 d . . . . .
C17 C 0.2353(3) 0.6428(2) 0.59748(19) 0.0162(6) Uani 1 1 d . . . . .
H17 H 0.311(4) 0.613(2) 0.579(2) 0.019(9) Uiso 1 1 d . . . . .
C18 C 0.1254(3) 0.59323(19) 0.62745(18) 0.0141(5) Uani 1 1 d . . . . .
C19 C 0.0101(3) 0.6402(2) 0.65386(19) 0.0165(6) Uani 1 1 d . . . . .
H19 H -0.062(4) 0.607(3) 0.677(2) 0.025(10) Uiso 1 1 d . . . . .
C20 C 0.0042(3) 0.7350(2) 0.6509(2) 0.0187(6) Uani 1 1 d . . . . .
H20 H -0.072(4) 0.764(3) 0.669(2) 0.024(9) Uiso 1 1 d . . . . .
C21 C 0.1297(3) 0.4909(2) 0.62966(18) 0.0149(6) Uani 1 1 d . . . . .
C22 C 0.2572(3) 0.4450(2) 0.6592(2) 0.0169(6) Uani 1 1 d . . . . .
H22 H 0.340(4) 0.481(2) 0.682(2) 0.019(9) Uiso 1 1 d . . . . .
C23 C 0.2621(3) 0.3495(2) 0.6591(2) 0.0185(6) Uani 1 1 d . . . . .
H23 H 0.350(4) 0.319(3) 0.679(2) 0.028(10) Uiso 1 1 d . . . . .
C24 C 0.1390(3) 0.30061(19) 0.62947(19) 0.0166(6) Uani 1 1 d D . . . .
C25 C 0.0108(3) 0.3454(2) 0.60034(19) 0.0175(6) Uani 1 1 d . . . . .
H25 H -0.071(4) 0.310(3) 0.580(2) 0.024(9) Uiso 1 1 d . . . . .
C26 C 0.0070(3) 0.4403(2) 0.60093(19) 0.0164(6) Uani 1 1 d . . . . .
H26 H -0.078(4) 0.469(2) 0.580(2) 0.015(8) Uiso 1 1 d . . . . .

loop_
_atom_site_aniso_label
_atom_site_aniso_U_11
_atom_site_aniso_U_22
_atom_site_aniso_U_33
_atom_site_aniso_U_23
_atom_site_aniso_U_13
_atom_site_aniso_U_12
Br1 0.01677(15) 0.01506(15) 0.03119(17) 0.00148(12) 0.00516(11) 0.00120(11)
N1 0.0345(17) 0.0347(19) 0.0285(17) 0.0066(14) -0.0039(13) -0.0033(14)
C1 0.0201(16) 0.039(2) 0.0163(16) -0.0014(14) -0.0044(12) 0.0001(14)
C2 0.0235(15) 0.0140(14) 0.0135(14) -0.0002(11) -0.0036(11) -0.0004(11)
C3 0.0219(15) 0.0209(15) 0.0206(15) 0.0046(12) 0.0025(12) -0.0033(12)
C4 0.0200(15) 0.0174(14) 0.0172(14) 0.0001(11) 0.0045(12) 0.0016(12)
C5 0.0171(13) 0.0119(13) 0.0137(13) -0.0008(10) -0.0012(10) 0.0004(11)
C6 0.0169(14) 0.0166(14) 0.0153(14) -0.0008(11) 0.0033(11) -0.0010(11)
C7 0.0214(15) 0.0170(14) 0.0160(14) -0.0037(11) -0.0004(11) 0.0017(12)
C8 0.0121(13) 0.0133(13) 0.0183(14) -0.0011(11) 0.0010(11) -0.0019(10)
C9 0.0174(14) 0.0183(15) 0.0150(14) 0.0007(11) 0.0039(11) 0.0017(11)
C10 0.0186(14) 0.0168(14) 0.0178(14) -0.0042(11) 0.0035(11) 0.0042(11)
C11 0.0087(12) 0.0131(13) 0.0261(16) 0.0028(11) 0.0012(11) 0.0012(10)
C12 0.0163(14) 0.0187(15) 0.0181(14) 0.0036(11) 0.0024(11) -0.0002(11)
C13 0.0185(14) 0.0168(14) 0.0137(14) -0.0028(11) 0.0040(11) -0.0011(11)
Br2 0.0310(2) 0.01274(18) 0.0232(2) 0.00026(16) 0.01308(15) 0.00192(16)
N2 0.035(2) 0.023(2) 0.035(2) -0.003(2) 0.0057(16) -0.006(2)
C14 0.019(3) 0.048(5) 0.017(2) -0.006(4) 0.001(2) 0.004(4)
Br2A 0.020(4) 0.037(6) 0.039(4) -0.010(6) 0.004(3) -0.008(5)
C14A 0.019(3) 0.048(5) 0.017(2) -0.006(4) 0.001(2) 0.004(4)
N2A 0.035(2) 0.023(2) 0.035(2) -0.003(2) 0.0057(16) -0.006(2)
C15 0.0202(14) 0.0126(13) 0.0161(14) 0.0004(11) -0.0011(11) -0.0011(11)
C16 0.0167(14) 0.0168(14) 0.0183(14) 0.0001(11) 0.0005(11) -0.0054(11)
C17 0.0123(13) 0.0193(15) 0.0168(14) 0.0001(11) 0.0014(11) -0.0010(11)
C18 0.0134(13) 0.0138(13) 0.0141(13) 0.0018(10) -0.0017(10) 0.0000(11)
C19 0.0142(13) 0.0183(14) 0.0169(14) 0.0041(11) 0.0022(11) -0.0013(11)
C20 0.0165(14) 0.0189(15) 0.0208(15) -0.0007(12) 0.0025(12) 0.0021(12)
C21 0.0153(13) 0.0170(14) 0.0130(13) 0.0001(11) 0.0036(11) -0.0015(11)
C22 0.0139(13) 0.0194(15) 0.0173(14) 0.0016(11) 0.0023(11) 0.0001(11)
C23 0.0189(14) 0.0185(15) 0.0192(15) 0.0023(11) 0.0068(12) 0.0047(12)
C24 0.0255(15) 0.0132(13) 0.0127(13) 0.0007(10) 0.0084(12) 0.0035(11)
C25 0.0183(14) 0.0194(15) 0.0148(14) -0.0020(11) 0.0025(11) -0.0029(12)
C26 0.0146(13) 0.0191(15) 0.0151(14) 0.0028(11) 0.0008(11) 0.0001(11)

loop_
_atom_type_symbol
_atom_type_description
_atom_type_scat_dispersion_real
_atom_type_scat_dispersion_imag
_atom_type_scat_source
C C 0.0033 0.0016 'International Tables Vol C Tables 4.2.6.8 and 6.1.1.4'
H H 0.0000 0.0000 'International Tables Vol C Tables 4.2.6.8 and 6.1.1.4'
Br Br -0.2901 2.4595 'International Tables Vol C Tables 4.2.6.8 and 6.1.1.4'
N N 0.0061 0.0033 'International Tables Vol C Tables 4.2.6.8 and 6.1.1.4'

loop_
_geom_angle_atom_site_label_1
_geom_angle_atom_site_label_2
_geom_angle_atom_site_label_3
_geom_angle
_geom_angle_site_symmetry_1
_geom_angle_site_symmetry_3
_geom_angle_publ_flag
N1 C1 C2 177.4(4) . . ?
C3 C2 C1 120.3(3) . . ?
C3 C2 C7 119.8(3) . . ?
C7 C2 C1 119.9(3) . . ?
C2 C3 H3 122(2) . . ?
C4 C3 C2 119.8(3) . . ?
C4 C3 H3 118(2) . . ?
C3 C4 H4 120(2) . . ?
C3 C4 C5 120.8(3) . . ?
C5 C4 H4 119(2) . . ?
C4 C5 C6 119.0(3) . . ?
C4 C5 C8 119.6(3) . . ?
C6 C5 C8 121.4(3) . . ?
C5 C6 H6 122(2) . . ?
C7 C6 C5 120.6(3) . . ?
C7 C6 H6 117(2) . . ?
C2 C7 H7 122(2) . . ?
C6 C7 C2 119.9(3) . . ?
C6 C7 H7 118(2) . . ?
C9 C8 C5 120.9(3) . . ?
C9 C8 C13 119.2(3) . . ?
C13 C8 C5 119.9(3) . . ?
C8 C9 H9 122(2) . . ?
C8 C9 C10 120.7(3) . . ?
C10 C9 H9 117(2) . . ?
C9 C10 H10 117(2) . . ?
C11 C10 C9 119.2(3) . . ?
C11 C10 H10 124(2) . . ?
C10 C11 Br1 118.8(2) . . ?
C10 C11 C12 121.3(3) . . ?
C12 C11 Br1 119.9(2) . . ?
C11 C12 H12 120(2) . . ?
C11 C12 C13 119.0(3) . . ?
C13 C12 H12 120(2) . . ?
C8 C13 H13 121(2) . . ?
C12 C13 C8 120.5(3) . . ?
C12 C13 H13 118(2) . . ?
N2 C14 C15 176.8(16) . . ?
N2A C14A C24 167(5) . . ?
C16 C15 C14 118.9(7) . . ?
C16 C15 Br2A 121.9(5) . . ?
C16 C15 C20 120.6(3) . . ?
C20 C15 C14 120.5(7) . . ?
C20 C15 Br2A 117.5(5) . . ?
C15 C16 H16 120(2) . . ?
C17 C16 C15 119.4(3) . . ?
C17 C16 H16 121(2) . . ?
C16 C17 H17 119(2) . . ?
C16 C17 C18 120.6(3) . . ?
C18 C17 H17 120(2) . . ?
C17 C18 C21 120.5(3) . . ?
C19 C18 C17 119.3(3) . . ?
C19 C18 C21 120.3(3) . . ?
C18 C19 H19 120(2) . . ?
C20 C19 C18 120.7(3) . . ?
C20 C19 H19 119(2) . . ?
C15 C20 H20 122(2) . . ?
C19 C20 C15 119.3(3) . . ?
C19 C20 H20 119(2) . . ?
C22 C21 C18 120.4(3) . . ?
C26 C21 C18 120.3(3) . . ?
C26 C21 C22 119.3(3) . . ?
C21 C22 H22 118(2) . . ?
C23 C22 C21 120.4(3) . . ?
C23 C22 H22 121(2) . . ?
C22 C23 H23 120(2) . . ?
C24 C23 C22 119.3(3) . . ?
C24 C23 H23 121(2) . . ?
C23 C24 Br2 120.3(2) . . ?
C23 C24 C14A 113.0(19) . . ?
C23 C24 C25 121.0(3) . . ?
C25 C24 Br2 118.6(2) . . ?
C25 C24 C14A 126.0(19) . . ?
C24 C25 H25 119(2) . . ?
C26 C25 C24 119.2(3) . . ?
C26 C25 H25 122(2) . . ?
C21 C26 H26 121(2) . . ?
C25 C26 C21 120.8(3) . . ?
C25 C26 H26 118(2) . . ?

loop_
_geom_bond_atom_site_label_1
_geom_bond_atom_site_label_2
_geom_bond_distance
_geom_bond_site_symmetry_2
_geom_bond_publ_flag
Br1 C11 1.906(3) . ?
N1 C1 1.039(5) . ?
C1 C2 1.487(5) . ?
C2 C3 1.396(4) . ?
C2 C7 1.398(4) . ?
C3 H3 0.99(4) . ?
C3 C4 1.388(4) . ?
C4 H4 0.93(4) . ?
C4 C5 1.395(4) . ?
C5 C6 1.398(4) . ?
C5 C8 1.498(4) . ?
C6 H6 0.94(4) . ?
C6 C7 1.386(4) . ?
C7 H7 0.97(4) . ?
C8 C9 1.385(4) . ?
C8 C13 1.402(4) . ?
C9 H9 0.95(4) . ?
C9 C10 1.395(4) . ?
C10 H10 0.95(4) . ?
C10 C11 1.381(4) . ?
C11 C12 1.387(4) . ?
C12 H12 0.92(3) . ?
C12 C13 1.392(4) . ?
C13 H13 0.88(3) . ?
Br2 C24 1.897(3) . ?
N2 C14 1.068(7) . ?
C14 C15 1.493(7) . ?
Br2A C15 1.901(8) . ?
C14A N2A 1.041(10) . ?
C14A C24 1.499(10) . ?
C15 C16 1.394(4) . ?
C15 C20 1.396(4) . ?
C16 H16 0.94(4) . ?
C16 C17 1.387(4) . ?
C17 H17 0.91(4) . ?
C17 C18 1.396(4) . ?
C18 C19 1.396(4) . ?
C18 C21 1.495(4) . ?
C19 H19 0.95(4) . ?
C19 C20 1.387(4) . ?
C20 H20 0.91(4) . ?
C21 C22 1.398(4) . ?
C21 C26 1.393(4) . ?
C22 H22 0.97(4) . ?
C22 C23 1.396(4) . ?
C23 H23 0.95(4) . ?
C23 C24 1.386(4) . ?
C24 C25 1.394(4) . ?
C25 H25 0.95(4) . ?
C25 C26 1.387(4) . ?
C26 H26 0.93(4) . ?
